data_9008299
loop_
_publ_author_name
'Abdeen, A. M.'
'Will, G.'
'Schafer, W.'
'Kirfel, A.'
'Bargouth, M. O.'
'Recker, K.'
'Weiss, A.'

_publ_section_title
;
 X-ray and neutron diffraction study of alums:
 II. The crystal structure of methylammonium aluminium alum
 III. The crystal structure of ammonium aluminium alum
 Note: Neutron data
;
_journal_issue 3-4
_journal_name_full 'Zeitschrift fur Kristallographie'
_journal_page_first 147
_journal_page_last 166
_journal_paper_doi 10.1524/zkri.1981.157.3-4.147
_journal_volume 157
_journal_year 1981
_chemical_formula_sum 'Al H28 N O20 S2'
_chemical_name_mineral Tschermigite
_space_group_IT_number 205
_symmetry_space_group_name_Hall '-P 2ac 2ab 3'
_symmetry_space_group_name_H-M 'P a -3'
_cell_angle_alpha 90
_cell_angle_beta 90
_cell_angle_gamma 90
_cell_formula_units_Z 4
_cell_length_a 12.248
_cell_length_b 12.248
_cell_length_c 12.248
_cell_volume 1837.365
_database_code_amcsd 0010844
_diffrn_radiation_probe neutron
_exptl_crystal_density_diffrn 1.639
_cod_depositor_comments
;
 Adding the _diffrn_radiation_probe data item.

 Antanas Vaitkus,
 2017-01-15

 Adding the _cell_formula_units_Z data item.

 Antanas Vaitkus,
 2017-01-15

 Adding the _atom_site_type_symbol data item.

 Antanas Vaitkus,
 2017-01-15
;
_cod_original_sg_symbol_H-M 'P a 3'
_cod_original_formula_sum 'N H28 Al S2 O20'
_cod_database_code 9008299

loop_
_symmetry_equiv_pos_as_xyz
x,y,z
1/2+z,x,1/2-y
z,1/2-x,1/2+y
1/2-z,1/2+x,y
-z,-x,-y
1/2+y,1/2-z,-x
1/2-y,-z,1/2+x
-y,1/2+z,1/2-x
y,z,x
x,1/2-y,1/2+z
1/2-x,1/2+y,z
1/2+x,y,1/2-z
-x,-y,-z
1/2-z,-x,1/2+y
-z,1/2+x,1/2-y
1/2+z,1/2-x,-y
z,x,y
1/2-y,1/2+z,x
1/2+y,z,1/2-x
y,1/2-z,1/2+x
-y,-z,-x
-x,1/2+y,1/2-z
1/2+x,1/2-y,-z
1/2-x,-y,1/2+z

loop_
_atom_site_aniso_label
_atom_site_aniso_U_11
_atom_site_aniso_U_22
_atom_site_aniso_U_33
_atom_site_aniso_U_12
_atom_site_aniso_U_13
_atom_site_aniso_U_23
N 0.02052 0.02052 0.02052 -0.00988 -0.00988 -0.00988
Hn1 0.13604 0.13604 0.13604 0.07220 0.07220 0.07220
Hn2 0.08816 0.19075 0.02812 -0.00760 0.02128 -0.04104
Al 0.02432 0.02432 0.02432 0.00000 0.00000 0.00000
S 0.05092 0.05092 0.05092 0.00912 0.00912 0.00912
O1A 0.07220 0.07220 0.07220 0.00076 0.00076 0.00076
O1B 0.12236 0.12236 0.12236 -0.05852 -0.05852 -0.05852
O2A 0.03420 0.06308 0.03952 0.02204 0.01520 0.02736
O2B 0.04408 0.27891 0.10792 0.05472 -0.01596 0.06840
Ow1 0.04332 0.01672 0.03040 -0.00760 0.00380 -0.00836
Ow2 0.04788 0.02584 0.04712 -0.00380 0.01444 -0.00532
H1 0.04256 0.06612 0.03192 -0.00076 -0.00076 0.00456
H2 0.06460 0.03192 0.02812 0.00532 -0.02660 0.00456
H3 0.06840 0.06764 0.04864 0.00912 -0.01596 -0.00380
H4 0.06992 0.06460 0.10032 0.00304 -0.04484 -0.03040

loop_
_atom_site_label
_atom_site_type_symbol
_atom_site_fract_x
_atom_site_fract_y
_atom_site_fract_z
_atom_site_occupancy
_atom_site_U_iso_or_equiv
_atom_site_attached_hydrogens
N N 0.50700 0.50700 0.50700 0.50000 0.02052 0
Hn1 H 0.43890 0.43890 0.43890 0.50000 0.13590 0
Hn2 H 0.43750 0.49690 0.53140 0.50000 0.10221 0
Al Al 0.00000 0.00000 0.00000 1.00000 0.02432 0
S S 0.31110 0.31110 0.31110 1.00000 0.05091 0
O1A O 0.23850 0.23850 0.23850 0.83100 0.07206 0
O1B O 0.38310 0.38310 0.38310 0.16900 0.12222 0
O2A O 0.31370 0.26400 0.41990 0.83100 0.04547 0
O2B O 0.21050 0.35560 0.28230 0.16900 0.14350 0
Ow1 O 0.01770 0.98290 0.15300 1.00000 0.03014 0
Ow2 O 0.04420 0.13670 0.29900 1.00000 0.04028 0
H1 H 0.02750 0.04320 0.20590 1.00000 0.04686 0
H2 H 0.04290 0.91710 0.18740 1.00000 0.04154 0
H3 H 0.99580 0.19650 0.28340 1.00000 0.06155 0
H4 H 0.11820 0.16760 0.29370 1.00000 0.07840 0

loop_
_cod_changelog_entry_id
_cod_changelog_entry_author
_cod_changelog_entry_date
_cod_changelog_entry_text
1
;cod-tools version 3.8.0
Id: cif_guess_AMCSD_atom_types 9581 2023-05-17 12:35:41Z saulius
;
2023-05-18T08:42:28+03:00
;Derived hydrogen counts
from atom names that follow the AMCSD naming convention
(Wat == water, O-H == hydroxyl).
;

loop_
_cod_related_entry_id
_cod_related_entry_database
_cod_related_entry_code
1 MPOD 1000228
2 AMCSD 0010844
